data_2229853
loop_
_publ_author_name
'Kargar, Hadi'
'Kia, Reza'

_publ_section_title
;
 <i>catena</i>-Poly[copper(II)-{\m~3~-4,4'-dichloro-2,2'-[butane-1,4-diylbis(nitrilomethanylylidene)]diphenolato-\k^4^<i>N</i>,<i>O</i>:<i>N</i>',<i>O</i>':<i>O</i>'}]
;
_journal_coeditor_code SU2262
_journal_issue 4
_journal_name_full 'Acta Crystallographica Section E'
_journal_page_first m497
_journal_page_last m498
_journal_paper_doi 10.1107/S1600536811009974
_journal_volume 67
_journal_year 2011
_chemical_formula_iupac '[Cu (C18 H16 Cl2 N2 O2)]'
_chemical_formula_moiety 'C18 H16 Cl2 Cu N2 O2'
_chemical_formula_sum 'C18 H16 Cl2 Cu N2 O2'
_chemical_formula_weight 426.77
_chemical_name_common
;
Poly[[\m-<i>N</i>,<i>N</i>'-Bis(5-chlorosalicylidene)-
1,4-butanediamine]copper(II)]
;
_chemical_name_systematic
;
<i>catena</i>-Poly[copper(II)-{\m~3~-4,4'-dichloro-2,2'-[butane-1,4-
diylbis(nitrilomethanylylidene)]diphenolato-
\k^4^<i>N</i>,<i>O</i>:<i>N</i>',<i>O</i>':<i>O</i>'}]
;
_space_group_IT_number 15
_symmetry_cell_setting monoclinic
_symmetry_space_group_name_Hall '-C 2yc'
_symmetry_space_group_name_H-M 'C 1 2/c 1'
_atom_sites_solution_hydrogens geom
_atom_sites_solution_primary direct
_atom_sites_solution_secondary difmap
_audit_creation_method SHELXL-97
_cell_angle_alpha 90.00
_cell_angle_beta 116.9880(10)
_cell_angle_gamma 90.00
_cell_formula_units_Z 8
_cell_length_a 23.7249(5)
_cell_length_b 10.5067(2)
_cell_length_c 15.2460(3)
_cell_measurement_reflns_used 7283
_cell_measurement_temperature 100.0(10)
_cell_measurement_theta_max 34.77
_cell_measurement_theta_min 2.37
_cell_volume 3386.52(12)
_computing_cell_refinement 'SAINT (Bruker, 2007)'
_computing_data_collection 'APEX2 (Bruker, 2007)'
_computing_data_reduction 'SAINT (Bruker, 2007)'
_computing_molecular_graphics 'SHELXTL (Sheldrick, 2008)'
_computing_publication_material
;
SHELXTL (Sheldrick, 2008) and PLATON (Spek, 2009)
;
_computing_structure_refinement 'SHELXL97 (Sheldrick, 2008)'
_computing_structure_solution 'SHELXS97 (Sheldrick, 2008)'
_diffrn_ambient_temperature 100.0(10)
_diffrn_measured_fraction_theta_full 0.993
_diffrn_measured_fraction_theta_max 0.993
_diffrn_measurement_device_type 'Bruker SMART APEXII CCD area-detector'
_diffrn_measurement_method '\f and \w'
_diffrn_radiation_monochromator graphite
_diffrn_radiation_source 'fine-focus sealed tube'
_diffrn_radiation_type MoK\a
_diffrn_radiation_wavelength 0.71073
_diffrn_reflns_av_R_equivalents 0.0484
_diffrn_reflns_av_sigmaI/netI 0.0467
_diffrn_reflns_limit_h_max 38
_diffrn_reflns_limit_h_min -38
_diffrn_reflns_limit_k_max 16
_diffrn_reflns_limit_k_min -15
_diffrn_reflns_limit_l_max 23
_diffrn_reflns_limit_l_min -24
_diffrn_reflns_number 30759
_diffrn_reflns_theta_full 35.15
_diffrn_reflns_theta_max 35.15
_diffrn_reflns_theta_min 2.37
_diffrn_standards_number 0
_exptl_absorpt_coefficient_mu 1.620
_exptl_absorpt_correction_T_max 0.7680
_exptl_absorpt_correction_T_min 0.5467
_exptl_absorpt_correction_type multi-scan
_exptl_absorpt_process_details '(SADABS; Bruker, 2001)'
_exptl_crystal_colour green
_exptl_crystal_density_diffrn 1.674
_exptl_crystal_density_method 'not measured'
_exptl_crystal_description block
_exptl_crystal_F_000 1736
_exptl_crystal_size_max 0.42
_exptl_crystal_size_mid 0.23
_exptl_crystal_size_min 0.17
_refine_diff_density_max 1.066
_refine_diff_density_min -0.695
_refine_ls_extinction_method none
_refine_ls_goodness_of_fit_ref 1.030
_refine_ls_hydrogen_treatment constr
_refine_ls_matrix_type full
_refine_ls_number_parameters 226
_refine_ls_number_reflns 7465
_refine_ls_number_restraints 0
_refine_ls_restrained_S_all 1.030
_refine_ls_R_factor_all 0.0651
_refine_ls_R_factor_gt 0.0411
_refine_ls_shift/su_max 0.001
_refine_ls_shift/su_mean 0.000
_refine_ls_structure_factor_coef Fsqd
_refine_ls_weighting_details 'calc w=1/[\s^2^(Fo^2^)+(0.0534P)^2^+2.3966P] where P=(Fo^2^+2Fc^2^)/3'
_refine_ls_weighting_scheme calc
_refine_ls_wR_factor_gt 0.0968
_refine_ls_wR_factor_ref 0.1082
_reflns_number_gt 5511
_reflns_number_total 7465
_reflns_threshold_expression I>2\s(I)
_cod_data_source_file su2262.cif
_cod_data_source_block I
_cod_original_sg_symbol_H-M 'C 2/c'
_cod_database_code 2229853
_cod_database_fobs_code 2229853

loop_
_symmetry_equiv_pos_as_xyz
'x, y, z'
'-x, y, -z+1/2'
'x+1/2, y+1/2, z'
'-x+1/2, y+1/2, -z+1/2'
'-x, -y, -z'
'x, -y, z-1/2'
'-x+1/2, -y+1/2, -z'
'x+1/2, -y+1/2, z-1/2'

loop_
_atom_site_type_symbol
_atom_site_label
_atom_site_fract_x
_atom_site_fract_y
_atom_site_fract_z
_atom_site_U_iso_or_equiv
_atom_site_adp_type
_atom_site_calc_flag
_atom_site_refinement_flags
_atom_site_occupancy
_atom_site_disorder_assembly
_atom_site_disorder_group
Cu Cu1 0.022690(9) 0.53850(2) 0.116076(15) 0.01452(6) Uani d . 1 . .
Cl Cl1 0.362651(19) 0.48963(5) 0.38428(4) 0.02231(9) Uani d . 1 . .
Cl Cl2 -0.31688(2) 0.50558(5) -0.08067(4) 0.02457(10) Uani d . 1 . .
O O1 0.09481(6) 0.63334(13) 0.20125(10) 0.0197(2) Uani d . 1 . .
O O2 -0.04854(6) 0.44838(12) 0.01836(9) 0.0169(2) Uani d . 1 . .
N N1 0.06650(7) 0.37212(14) 0.17172(10) 0.0158(3) Uani d . 1 . .
N N2 -0.03106(6) 0.69745(15) 0.09189(10) 0.0151(3) Uani d . 1 . .
C C1 0.15334(8) 0.59527(17) 0.24600(12) 0.0160(3) Uani d . 1 . .
C C2 0.20162(8) 0.68856(17) 0.28841(13) 0.0177(3) Uani d . 1 . .
H H2A 0.1904 0.7735 0.2877 0.021 Uiso calc R 1 . .
C C3 0.26477(8) 0.65589(18) 0.33059(13) 0.0178(3) Uani d . 1 . .
H H3A 0.2956 0.7187 0.3563 0.021 Uiso calc R 1 . .
C C4 0.28228(8) 0.52825(17) 0.33464(13) 0.0170(3) Uani d . 1 . .
C C5 0.23719(8) 0.43461(18) 0.30031(13) 0.0173(3) Uani d . 1 . .
H H5A 0.2495 0.3497 0.3064 0.021 Uiso calc R 1 . .
C C6 0.17232(8) 0.46601(17) 0.25576(12) 0.0157(3) Uani d . 1 . .
C C7 0.12726(8) 0.36225(17) 0.22349(12) 0.0169(3) Uani d . 1 . .
H H7A 0.1435 0.2806 0.2417 0.020 Uiso calc R 1 . .
C C8 0.02982(8) 0.25245(18) 0.14935(13) 0.0175(3) Uani d . 1 . .
H H8A 0.0587 0.1812 0.1749 0.021 Uiso calc R 1 . .
H H8B 0.0064 0.2424 0.0785 0.021 Uiso calc R 1 . .
C C9 -0.01643(8) 0.25036(18) 0.19396(12) 0.0176(3) Uani d . 1 . .
H H9A -0.0438 0.3242 0.1709 0.021 Uiso calc R 1 . .
H H9B -0.0428 0.1751 0.1709 0.021 Uiso calc R 1 . .
C C10 -0.10753(8) 0.46309(17) 0.00258(12) 0.0150(3) Uani d . 1 . .
C C11 -0.14972(8) 0.35895(18) -0.03223(13) 0.0189(3) Uani d . 1 . .
H H11A -0.1347 0.2802 -0.0402 0.023 Uiso calc R 1 . .
C C12 -0.21273(8) 0.37172(19) -0.05460(13) 0.0197(3) Uani d . 1 . .
H H12A -0.2396 0.3018 -0.0766 0.024 Uiso calc R 1 . .
C C13 -0.23591(8) 0.48954(19) -0.04415(13) 0.0180(3) Uani d . 1 . .
C C14 -0.19608(8) 0.59274(18) -0.00739(12) 0.0170(3) Uani d . 1 . .
H H14A -0.2119 0.6704 0.0009 0.020 Uiso calc R 1 . .
C C15 -0.13129(7) 0.58023(17) 0.01757(12) 0.0151(3) Uani d . 1 . .
C C16 -0.09196(8) 0.69309(17) 0.05320(12) 0.0155(3) Uani d . 1 . .
H H16A -0.1128 0.7699 0.0475 0.019 Uiso calc R 1 . .
C C17 -0.00209(8) 0.82531(17) 0.12060(12) 0.0167(3) Uani d . 1 . .
H H17A -0.0338 0.8894 0.0852 0.020 Uiso calc R 1 . .
H H17B 0.0315 0.8335 0.1015 0.020 Uiso calc R 1 . .
C C18 0.02494(8) 0.85016(17) 0.23129(12) 0.0161(3) Uani d . 1 . .
H H18A 0.0563 0.7854 0.2665 0.019 Uiso calc R 1 . .
H H18B 0.0463 0.9319 0.2462 0.019 Uiso calc R 1 . .

loop_
_atom_site_aniso_label
_atom_site_aniso_U_11
_atom_site_aniso_U_22
_atom_site_aniso_U_33
_atom_site_aniso_U_12
_atom_site_aniso_U_13
_atom_site_aniso_U_23
Cu1 0.01204(9) 0.01378(10) 0.01660(10) 0.00038(7) 0.00551(7) -0.00146(7)
Cl1 0.01324(16) 0.0221(2) 0.0287(2) 0.00137(15) 0.00701(15) 0.00028(16)
Cl2 0.01322(17) 0.0314(3) 0.0279(2) -0.00119(16) 0.00826(16) -0.00369(18)
O1 0.0139(5) 0.0149(6) 0.0256(6) 0.0014(4) 0.0048(5) -0.0040(5)
O2 0.0132(5) 0.0174(6) 0.0205(5) -0.0002(4) 0.0079(4) -0.0032(4)
N1 0.0160(6) 0.0149(7) 0.0179(6) 0.0002(5) 0.0089(5) -0.0007(5)
N2 0.0155(6) 0.0150(7) 0.0148(6) -0.0003(5) 0.0068(5) -0.0005(5)
C1 0.0149(7) 0.0162(8) 0.0169(7) 0.0012(6) 0.0074(6) -0.0015(6)
C2 0.0167(7) 0.0139(8) 0.0205(7) 0.0006(6) 0.0066(6) -0.0014(6)
C3 0.0165(7) 0.0171(8) 0.0184(7) -0.0019(6) 0.0066(6) -0.0016(6)
C4 0.0133(6) 0.0179(8) 0.0180(7) 0.0010(6) 0.0055(6) -0.0005(6)
C5 0.0158(7) 0.0158(8) 0.0197(7) 0.0014(6) 0.0075(6) 0.0011(6)
C6 0.0161(7) 0.0148(8) 0.0168(7) -0.0003(6) 0.0079(6) -0.0002(6)
C7 0.0165(7) 0.0159(8) 0.0187(7) 0.0018(6) 0.0084(6) -0.0001(6)
C8 0.0173(7) 0.0164(8) 0.0213(7) -0.0021(6) 0.0108(6) -0.0024(6)
C9 0.0170(7) 0.0177(8) 0.0191(7) -0.0019(6) 0.0090(6) -0.0008(6)
C10 0.0144(6) 0.0158(8) 0.0150(6) 0.0008(5) 0.0067(5) -0.0004(6)
C11 0.0165(7) 0.0176(8) 0.0218(8) -0.0010(6) 0.0080(6) -0.0034(6)
C12 0.0176(7) 0.0208(9) 0.0205(7) -0.0044(6) 0.0085(6) -0.0032(6)
C13 0.0133(7) 0.0234(9) 0.0171(7) -0.0011(6) 0.0066(6) -0.0007(6)
C14 0.0142(7) 0.0190(8) 0.0172(7) 0.0028(6) 0.0065(6) 0.0000(6)
C15 0.0137(6) 0.0161(8) 0.0146(6) -0.0004(5) 0.0057(5) -0.0007(6)
C16 0.0147(7) 0.0150(8) 0.0154(7) 0.0019(5) 0.0057(5) -0.0005(5)
C17 0.0177(7) 0.0142(8) 0.0174(7) -0.0012(6) 0.0075(6) 0.0008(6)
C18 0.0143(7) 0.0151(8) 0.0178(7) -0.0013(6) 0.0063(5) -0.0012(6)

loop_
_atom_type_symbol
_atom_type_description
_atom_type_scat_dispersion_real
_atom_type_scat_dispersion_imag
_atom_type_scat_source
C C 0.0033 0.0016 'International Tables Vol C Tables 4.2.6.8 and 6.1.1.4'
H H 0.0000 0.0000 'International Tables Vol C Tables 4.2.6.8 and 6.1.1.4'
N N 0.0061 0.0033 'International Tables Vol C Tables 4.2.6.8 and 6.1.1.4'
O O 0.0106 0.0060 'International Tables Vol C Tables 4.2.6.8 and 6.1.1.4'
Cl Cl 0.1484 0.1585 'International Tables Vol C Tables 4.2.6.8 and 6.1.1.4'
Cu Cu 0.3201 1.2651 'International Tables Vol C Tables 4.2.6.8 and 6.1.1.4'

loop_
_geom_angle_atom_site_label_1
_geom_angle_atom_site_label_2
_geom_angle_atom_site_label_3
_geom_angle_site_symmetry_1
_geom_angle_site_symmetry_3
_geom_angle
_geom_angle_publ_flag
O1 Cu1 O2 . . 173.80(6) n
O1 Cu1 N1 . . 92.00(6) n
O2 Cu1 N1 . . 90.18(6) n
O1 Cu1 N2 . . 89.39(6) n
O2 Cu1 N2 . . 90.32(6) n
N1 Cu1 N2 . . 162.14(6) n
O1 Cu1 O2 . 5_565 93.09(5) n
O2 Cu1 O2 . 5_565 80.87(5) n
N1 Cu1 O2 . 5_565 97.28(5) n
N2 Cu1 O2 . 5_565 100.42(5) n
C1 O1 Cu1 . . 127.92(12) ?
C10 O2 Cu1 . . 124.88(11) ?
C10 O2 Cu1 . 5_565 120.03(10) ?
Cu1 O2 Cu1 . 5_565 99.13(5) ?
C7 N1 C8 . . 116.63(15) ?
C7 N1 Cu1 . . 123.02(13) ?
C8 N1 Cu1 . . 120.25(11) ?
C16 N2 C17 . . 116.13(15) ?
C16 N2 Cu1 . . 122.32(12) ?
C17 N2 Cu1 . . 121.53(10) ?
O1 C1 C6 . . 124.21(16) ?
O1 C1 C2 . . 118.33(16) ?
C6 C1 C2 . . 117.46(15) ?
C3 C2 C1 . . 121.43(17) ?
C3 C2 H2A . . 119.3 ?
C1 C2 H2A . . 119.3 ?
C2 C3 C4 . . 119.86(16) ?
C2 C3 H3A . . 120.1 ?
C4 C3 H3A . . 120.1 ?
C5 C4 C3 . . 120.49(16) ?
C5 C4 Cl1 . . 120.47(14) ?
C3 C4 Cl1 . . 119.04(13) ?
C4 C5 C6 . . 120.53(17) ?
C4 C5 H5A . . 119.7 ?
C6 C5 H5A . . 119.7 ?
C5 C6 C1 . . 120.00(16) ?
C5 C6 C7 . . 117.61(16) ?
C1 C6 C7 . . 122.37(15) ?
N1 C7 C6 . . 126.34(17) ?
N1 C7 H7A . . 116.8 ?
C6 C7 H7A . . 116.8 ?
N1 C8 C9 . . 112.04(14) ?
N1 C8 H8A . . 109.2 ?
C9 C8 H8A . . 109.2 ?
N1 C8 H8B . . 109.2 ?
C9 C8 H8B . . 109.2 ?
H8A C8 H8B . . 107.9 ?
C9 C9 C8 2 . 113.17(17) ?
C9 C9 H9A 2 . 108.9 ?
C8 C9 H9A . . 108.9 ?
C9 C9 H9B 2 . 108.9 ?
C8 C9 H9B . . 108.9 ?
H9A C9 H9B . . 107.8 ?
O2 C10 C11 . . 119.37(15) ?
O2 C10 C15 . . 122.73(15) ?
C11 C10 C15 . . 117.89(15) ?
C12 C11 C10 . . 121.35(17) ?
C12 C11 H11A . . 119.3 ?
C10 C11 H11A . . 119.3 ?
C11 C12 C13 . . 119.84(17) ?
C11 C12 H12A . . 120.1 ?
C13 C12 H12A . . 120.1 ?
C14 C13 C12 . . 120.80(15) ?
C14 C13 Cl2 . . 120.31(14) ?
C12 C13 Cl2 . . 118.88(14) ?
C13 C14 C15 . . 119.85(16) ?
C13 C14 H14A . . 120.1 ?
C15 C14 H14A . . 120.1 ?
C14 C15 C10 . . 120.14(16) ?
C14 C15 C16 . . 117.42(16) ?
C10 C15 C16 . . 122.34(14) ?
N2 C16 C15 . . 126.57(16) ?
N2 C16 H16A . . 116.7 ?
C15 C16 H16A . . 116.7 ?
N2 C17 C18 . . 112.71(14) ?
N2 C17 H17A . . 109.0 ?
C18 C17 H17A . . 109.0 ?
N2 C17 H17B . . 109.0 ?
C18 C17 H17B . . 109.0 ?
H17A C17 H17B . . 107.8 ?
C18 C18 C17 2 . 113.78(17) ?
C18 C18 H18A 2 . 108.8 ?
C17 C18 H18A . . 108.8 ?
C18 C18 H18B 2 . 108.8 ?
C17 C18 H18B . . 108.8 ?
H18A C18 H18B . . 107.7 ?

loop_
_geom_bond_atom_site_label_1
_geom_bond_atom_site_label_2
_geom_bond_site_symmetry_2
_geom_bond_distance
_geom_bond_publ_flag
Cu1 O1 . 1.8948(13) n
Cu1 O2 . 1.9201(12) n
Cu1 N1 . 2.0139(15) n
Cu1 N2 . 2.0308(15) n
Cu1 O2 5_565 2.3951(13) n
Cl1 C4 . 1.7503(17) ?
Cl2 C13 . 1.7488(17) ?
O1 C1 . 1.301(2) ?
O2 C10 . 1.3172(19) ?
O2 Cu1 5_565 2.3951(13) ?
N1 C7 . 1.296(2) ?
N1 C8 . 1.478(2) ?
N2 C16 . 1.290(2) ?
N2 C17 . 1.482(2) ?
C1 C6 . 1.417(3) ?
C1 C2 . 1.421(2) ?
C2 C3 . 1.379(2) ?
C2 H2A . 0.9300 ?
C3 C4 . 1.397(3) ?
C3 H3A . 0.9300 ?
C4 C5 . 1.370(2) ?
C5 C6 . 1.411(2) ?
C5 H5A . 0.9300 ?
C6 C7 . 1.448(2) ?
C7 H7A . 0.9300 ?
C8 C9 . 1.531(2) ?
C8 H8A . 0.9700 ?
C8 H8B . 0.9700 ?
C9 C9 2 1.523(3) ?
C9 H9A . 0.9700 ?
C9 H9B . 0.9700 ?
C10 C11 . 1.414(2) ?
C10 C15 . 1.415(2) ?
C11 C12 . 1.381(2) ?
C11 H11A . 0.9300 ?
C12 C13 . 1.393(3) ?
C12 H12A . 0.9300 ?
C13 C14 . 1.379(3) ?
C14 C15 . 1.412(2) ?
C14 H14A . 0.9300 ?
C15 C16 . 1.453(2) ?
C16 H16A . 0.9300 ?
C17 C18 . 1.531(2) ?
C17 H17A . 0.9700 ?
C17 H17B . 0.9700 ?
C18 C18 2 1.529(3) ?
C18 H18A . 0.9700 ?
C18 H18B . 0.9700 ?

loop_
_geom_hbond_atom_site_label_D
_geom_hbond_atom_site_label_H
_geom_hbond_atom_site_label_A
_geom_hbond_site_symmetry_A
_geom_hbond_distance_DH
_geom_hbond_distance_HA
_geom_hbond_distance_DA
_geom_hbond_angle_DHA
_geom_hbond_publ_flag
C18 H18A O1 . 0.97 2.28 2.973(2) 127 y

loop_
_geom_torsion_atom_site_label_1
_geom_torsion_atom_site_label_2
_geom_torsion_atom_site_label_3
_geom_torsion_atom_site_label_4
_geom_torsion_site_symmetry_1
_geom_torsion_site_symmetry_2
_geom_torsion_site_symmetry_3
_geom_torsion_site_symmetry_4
_geom_torsion
_geom_torsion_publ_flag
N1 Cu1 O1 C1 . . . . 21.62(15) ?
N2 Cu1 O1 C1 . . . . -176.19(15) ?
O2 Cu1 O1 C1 5_565 . . . -75.79(15) ?
N1 Cu1 O2 C10 . . . . 125.77(14) ?
N2 Cu1 O2 C10 . . . . -36.38(14) ?
O2 Cu1 O2 C10 5_565 . . . -136.88(16) ?
N1 Cu1 O2 Cu1 . . . 5_565 -97.35(5) ?
N2 Cu1 O2 Cu1 . . . 5_565 100.50(5) ?
O2 Cu1 O2 Cu1 5_565 . . 5_565 0.0 ?
O1 Cu1 N1 C7 . . . . -16.53(14) ?
O2 Cu1 N1 C7 . . . . 157.66(14) ?
N2 Cu1 N1 C7 . . . . -110.7(2) ?
O2 Cu1 N1 C7 5_565 . . . 76.84(14) ?
O1 Cu1 N1 C8 . . . . 167.21(12) ?
O2 Cu1 N1 C8 . . . . -18.60(12) ?
N2 Cu1 N1 C8 . . . . 73.0(2) ?
O2 Cu1 N1 C8 5_565 . . . -99.42(12) ?
O1 Cu1 N2 C16 . . . . -164.27(14) ?
O2 Cu1 N2 C16 . . . . 21.92(14) ?
N1 Cu1 N2 C16 . . . . -69.7(2) ?
O2 Cu1 N2 C16 5_565 . . . 102.69(13) ?
O1 Cu1 N2 C17 . . . . 13.94(12) ?
O2 Cu1 N2 C17 . . . . -159.87(12) ?
N1 Cu1 N2 C17 . . . . 108.6(2) ?
O2 Cu1 N2 C17 5_565 . . . -79.09(12) ?
Cu1 O1 C1 C6 . . . . -14.3(2) ?
Cu1 O1 C1 C2 . . . . 166.02(12) ?
O1 C1 C2 C3 . . . . -175.20(16) ?
C6 C1 C2 C3 . . . . 5.1(2) ?
C1 C2 C3 C4 . . . . -1.8(3) ?
C2 C3 C4 C5 . . . . -2.4(3) ?
C2 C3 C4 Cl1 . . . . 177.60(14) ?
C3 C4 C5 C6 . . . . 3.3(3) ?
Cl1 C4 C5 C6 . . . . -176.79(13) ?
C4 C5 C6 C1 . . . . 0.2(3) ?
C4 C5 C6 C7 . . . . -178.41(16) ?
O1 C1 C6 C5 . . . . 176.08(16) ?
C2 C1 C6 C5 . . . . -4.2(2) ?
O1 C1 C6 C7 . . . . -5.4(3) ?
C2 C1 C6 C7 . . . . 174.30(16) ?
C8 N1 C7 C6 . . . . -178.71(15) ?
Cu1 N1 C7 C6 . . . . 4.9(2) ?
C5 C6 C7 N1 . . . . -171.74(16) ?
C1 C6 C7 N1 . . . . 9.7(3) ?
C7 N1 C8 C9 . . . . 117.57(17) ?
Cu1 N1 C8 C9 . . . . -65.94(17) ?
N1 C8 C9 C9 . . . 2 -65.42(14) ?
Cu1 O2 C10 C11 . . . . -149.56(13) ?
Cu1 O2 C10 C11 5_565 . . . 81.66(18) ?
Cu1 O2 C10 C15 . . . . 31.4(2) ?
Cu1 O2 C10 C15 5_565 . . . -97.34(16) ?
O2 C10 C11 C12 . . . . -176.62(16) ?
C15 C10 C11 C12 . . . . 2.4(3) ?
C10 C11 C12 C13 . . . . 0.8(3) ?
C11 C12 C13 C14 . . . . -3.0(3) ?
C11 C12 C13 Cl2 . . . . 175.83(14) ?
C12 C13 C14 C15 . . . . 1.7(3) ?
Cl2 C13 C14 C15 . . . . -177.05(13) ?
C13 C14 C15 C10 . . . . 1.6(2) ?
C13 C14 C15 C16 . . . . 178.22(16) ?
O2 C10 C15 C14 . . . . 175.38(15) ?
C11 C10 C15 C14 . . . . -3.6(2) ?
O2 C10 C15 C16 . . . . -1.0(3) ?
C11 C10 C15 C16 . . . . 179.95(16) ?
C17 N2 C16 C15 . . . . 178.78(15) ?
Cu1 N2 C16 C15 . . . . -2.9(2) ?
C14 C15 C16 N2 . . . . 169.93(16) ?
C10 C15 C16 N2 . . . . -13.6(3) ?
C16 N2 C17 C18 . . . . 101.27(17) ?
Cu1 N2 C17 C18 . . . . -77.05(16) ?
N2 C17 C18 C18 . . . 2 -63.30(14) ?
